data_4102576
loop_
_publ_author_name
'Steven G. Sethofer'
'Timo Mayer'
'F. Dean Toste'

_publ_section_title
;
 Gold(I)-Catalyzed Enantioselective Polycyclization Reactions
;
_journal_name_full 'Journal of the American Chemical Society'
_journal_page_first 8276
_journal_page_last 8277
_journal_paper_doi 10.1021/ja103544p
_journal_volume 132
_journal_year 2010
_chemical_formula_sum 'C22 H28 O6'
_chemical_formula_weight 388.44
_chemical_name_common SGS5-83
_chemical_name_systematic
;
 toste17
;
_space_group.centring_type P

_space_group_IT_number 2
_space_group.IT_number 2

_symmetry_cell_setting triclinic
_symmetry_space_group_name_Hall '-P 1'
_symmetry_space_group_name_H-M 'P -1'
_atom_sites_solution_hydrogens geom
_atom_sites_solution_primary direct
_atom_sites_solution_secondary difmap
_audit_creation_method SHELXL-97
_cell_angle_alpha 88.425(2)
_cell_angle_beta 70.796(2)
_cell_angle_gamma 70.657(2)
_cell_formula_units_Z 2
_cell_length_a 8.7941(6)
_cell_length_b 10.3348(7)
_cell_length_c 12.3385(9)
_cell_measurement_reflns_used 9875
_cell_measurement_temperature 100(2)
_cell_measurement_theta_max 67.65
_cell_measurement_theta_min 3.81
_cell_volume 995.02(12)
_computing_cell_refinement 'Bruker SAINT'
_computing_data_collection 'Bruker APEX2'
_computing_data_reduction 'Bruker SAINT'
_computing_molecular_graphics ORTEP-32
_computing_publication_material WinGX
_computing_structure_refinement SHELXL-97
_computing_structure_solution SIR-2004
_diffrn_ambient_temperature 100(2)
_diffrn_detector_area_resol_mean 8.366
_diffrn_measured_fraction_theta_full 0.974
_diffrn_measured_fraction_theta_max 0.964
_diffrn_measurement_device_type 'Bruker APEX-II CCD'
_diffrn_measurement_method 'phi and omega scans'
_diffrn_radiation_monochromator 'HELIOS multilayer mirrors'
_diffrn_radiation_source 'microfocus rotating anode'
_diffrn_radiation_type CuK\a
_diffrn_radiation_wavelength 1.54178
_diffrn_reflns_av_R_equivalents 0.0339
_diffrn_reflns_av_sigmaI/netI 0.0194
_diffrn_reflns_limit_h_max 10
_diffrn_reflns_limit_h_min -10
_diffrn_reflns_limit_k_max 12
_diffrn_reflns_limit_k_min -12
_diffrn_reflns_limit_l_max 14
_diffrn_reflns_limit_l_min -14
_diffrn_reflns_number 17351
_diffrn_reflns_theta_full 67.00
_diffrn_reflns_theta_max 68.07
_diffrn_reflns_theta_min 3.81
_exptl_absorpt_coefficient_mu 0.768
_exptl_absorpt_correction_T_max 0.9626
_exptl_absorpt_correction_T_min 0.9135
_exptl_absorpt_correction_type multi-scan
_exptl_absorpt_process_details SADABS
_exptl_crystal_colour colorless
_exptl_crystal_density_diffrn 1.297
_exptl_crystal_density_method 'not measured'
_exptl_crystal_description block
_exptl_crystal_F_000 416
_exptl_crystal_size_max 0.12
_exptl_crystal_size_mid 0.10
_exptl_crystal_size_min 0.05
_refine_diff_density_max 0.292
_refine_diff_density_min -0.231
_refine_diff_density_rms 0.043
_refine_ls_extinction_method none
_refine_ls_goodness_of_fit_ref 1.026
_refine_ls_hydrogen_treatment constr
_refine_ls_matrix_type full
_refine_ls_number_parameters 257
_refine_ls_number_reflns 3511
_refine_ls_number_restraints 0
_refine_ls_restrained_S_all 1.026
_refine_ls_R_factor_all 0.0359
_refine_ls_R_factor_gt 0.0345
_refine_ls_shift/su_max 0.001
_refine_ls_shift/su_mean 0.000
_refine_ls_structure_factor_coef Fsqd
_refine_ls_weighting_details 'calc w=1/[\s^2^(Fo^2^)+(0.0420P)^2^+0.4023P] where P=(Fo^2^+2Fc^2^)/3'
_refine_ls_weighting_scheme calc
_refine_ls_wR_factor_gt 0.0873
_refine_ls_wR_factor_ref 0.0886
_reflns_number_gt 3331
_reflns_number_total 3511
_reflns_threshold_expression >2sigma(I)
_cod_data_source_file ja103544p_si_004.cif
_cod_data_source_block toste17
_cod_depositor_comments
;
The following automatic conversions were performed:

'_space_group.centring_type' value 'primitive' was replaced with the
value 'P' as specified in the replacement file
'/home/antanas/src/cod-tools/trunk/data/replacement-values/replacement_values.lst'.

Automatic conversion script
Id: cif_fix_values 5642 2017-10-24 12:04:52Z antanas 
;
_cod_database_code 4102576

loop_
_symmetry_equiv_pos_as_xyz
'x, y, z'
'-x, -y, -z'

loop_
_atom_site_label
_atom_site_type_symbol
_atom_site_fract_x
_atom_site_fract_y
_atom_site_fract_z
_atom_site_U_iso_or_equiv
_atom_site_adp_type
_atom_site_occupancy
_atom_site_symmetry_multiplicity
_atom_site_calc_flag
_atom_site_refinement_flags
C1 C 0.31752(14) 0.78151(12) 0.42889(9) 0.0180(2) Uani 1 1 d .
C2 C 0.29600(14) 0.91269(12) 0.49500(10) 0.0183(2) Uani 1 1 d .
H2A H 0.2067 0.9904 0.4786 0.022 Uiso 1 1 calc R
H2B H 0.4048 0.9319 0.4659 0.022 Uiso 1 1 calc R
C3 C 0.24626(14) 0.90695(12) 0.62679(10) 0.0186(2) Uani 1 1 d .
C4 C 0.08837(14) 0.86035(12) 0.67442(10) 0.0203(2) Uani 1 1 d .
H4A H 0.0682 0.8446 0.7567 0.024 Uiso 1 1 calc R
H4B H -0.0143 0.9340 0.6690 0.024 Uiso 1 1 calc R
C5 C 0.11531(13) 0.72982(12) 0.60778(10) 0.0188(2) Uani 1 1 d .
C6 C 0.15580(14) 0.74104(12) 0.47966(10) 0.0180(2) Uani 1 1 d .
H6 H 0.0583 0.8186 0.4699 0.022 Uiso 1 1 calc R
C7 C 0.17372(15) 0.61525(12) 0.40937(10) 0.0202(2) Uani 1 1 d .
H7A H 0.2584 0.5329 0.4248 0.024 Uiso 1 1 calc R
H7B H 0.0623 0.6002 0.4321 0.024 Uiso 1 1 calc R
C8 C 0.23142(14) 0.63520(12) 0.28251(10) 0.0194(2) Uani 1 1 d .
C9 C 0.21141(14) 0.55538(12) 0.20344(10) 0.0205(3) Uani 1 1 d .
H9 H 0.1645 0.4850 0.2297 0.025 Uiso 1 1 calc R
C10 C 0.25796(15) 0.57516(12) 0.08687(10) 0.0214(3) Uani 1 1 d .
C11 C 0.32742(15) 0.67792(13) 0.04742(10) 0.0232(3) Uani 1 1 d .
H11 H 0.3590 0.6932 -0.0319 0.028 Uiso 1 1 calc R
C12 C 0.34966(15) 0.75757(12) 0.12584(10) 0.0231(3) Uani 1 1 d .
H12 H 0.3976 0.8274 0.0994 0.028 Uiso 1 1 calc R
C13 C 0.30311(14) 0.73708(12) 0.24220(10) 0.0193(2) Uani 1 1 d .
C14 C 0.48324(14) 0.66490(12) 0.42040(10) 0.0207(3) Uani 1 1 d .
H14A H 0.5036 0.5910 0.3638 0.031 Uiso 1 1 calc R
H14B H 0.4735 0.6290 0.4958 0.031 Uiso 1 1 calc R
H14C H 0.5791 0.6998 0.3961 0.031 Uiso 1 1 calc R
C15 C 0.20446(14) 1.05216(12) 0.68134(10) 0.0199(2) Uani 1 1 d .
C16 C 0.17604(18) 1.17514(13) 0.84995(11) 0.0302(3) Uani 1 1 d .
H16A H 0.0742 1.2499 0.8446 0.036 Uiso 1 1 calc R
H16B H 0.2783 1.2021 0.8137 0.036 Uiso 1 1 calc R
C17 C 0.1552(2) 1.15131(17) 0.97362(13) 0.0466(4) Uani 1 1 d .
H17A H 0.0505 1.1293 1.0096 0.070 Uiso 1 1 calc R
H17B H 0.1472 1.2346 1.0144 0.070 Uiso 1 1 calc R
H17C H 0.2543 1.0744 0.9777 0.070 Uiso 1 1 calc R
C18 C 0.39317(14) 0.81372(11) 0.66426(10) 0.0186(2) Uani 1 1 d .
C19 C 0.67227(15) 0.78679(13) 0.66307(11) 0.0229(3) Uani 1 1 d .
H19A H 0.7787 0.7945 0.6072 0.027 Uiso 1 1 calc R
H19B H 0.6871 0.6878 0.6676 0.027 Uiso 1 1 calc R
C20 C 0.64120(16) 0.85146(13) 0.77985(11) 0.0275(3) Uani 1 1 d .
H20A H 0.6251 0.9497 0.7754 0.041 Uiso 1 1 calc R
H20B H 0.7400 0.8063 0.8044 0.041 Uiso 1 1 calc R
H20C H 0.5383 0.8405 0.8357 0.041 Uiso 1 1 calc R
C21 C 0.10372(15) 0.61723(13) 0.65855(10) 0.0221(3) Uani 1 1 d .
H21A H 0.0777 0.6170 0.7396 0.027 Uiso 1 1 calc R
H21B H 0.1215 0.5367 0.6139 0.027 Uiso 1 1 calc R
C22 C 0.26436(18) 0.51453(14) -0.09944(11) 0.0283(3) Uani 1 1 d .
H22A H 0.2008 0.6103 -0.1064 0.042 Uiso 1 1 calc R
H22B H 0.2309 0.4526 -0.1383 0.042 Uiso 1 1 calc R
H22C H 0.3875 0.4969 -0.1352 0.042 Uiso 1 1 calc R
O1 O 0.32764(10) 0.82327(8) 0.31370(7) 0.02026(19) Uani 1 1 d .
O2 O 0.18381(11) 1.15497(9) 0.63213(7) 0.0263(2) Uani 1 1 d .
O3 O 0.19567(11) 1.04690(9) 0.79159(7) 0.0252(2) Uani 1 1 d .
O4 O 0.38717(11) 0.71989(9) 0.72319(8) 0.0266(2) Uani 1 1 d .
O5 O 0.52868(10) 0.85491(8) 0.62363(7) 0.02057(19) Uani 1 1 d .
O6 O 0.22636(12) 0.49087(9) 0.01948(7) 0.0263(2) Uani 1 1 d .

loop_
_atom_site_aniso_label
_atom_site_aniso_U_11
_atom_site_aniso_U_22
_atom_site_aniso_U_33
_atom_site_aniso_U_23
_atom_site_aniso_U_13
_atom_site_aniso_U_12
C1 0.0202(5) 0.0197(6) 0.0149(5) 0.0040(4) -0.0054(4) -0.0085(5)
C2 0.0201(5) 0.0183(5) 0.0178(6) 0.0032(4) -0.0070(4) -0.0077(4)
C3 0.0188(5) 0.0198(6) 0.0179(6) 0.0017(4) -0.0062(4) -0.0076(4)
C4 0.0183(5) 0.0256(6) 0.0175(5) 0.0016(5) -0.0051(4) -0.0091(5)
C5 0.0136(5) 0.0253(6) 0.0188(6) 0.0023(5) -0.0056(4) -0.0081(4)
C6 0.0171(5) 0.0195(6) 0.0180(6) 0.0029(4) -0.0062(4) -0.0068(4)
C7 0.0228(6) 0.0218(6) 0.0187(6) 0.0037(5) -0.0068(5) -0.0116(5)
C8 0.0187(5) 0.0201(6) 0.0189(6) 0.0027(5) -0.0062(4) -0.0060(4)
C9 0.0213(6) 0.0199(6) 0.0214(6) 0.0034(5) -0.0070(5) -0.0088(5)
C10 0.0224(6) 0.0219(6) 0.0204(6) 0.0003(5) -0.0082(5) -0.0071(5)
C11 0.0274(6) 0.0256(6) 0.0168(6) 0.0039(5) -0.0068(5) -0.0100(5)
C12 0.0269(6) 0.0219(6) 0.0214(6) 0.0047(5) -0.0064(5) -0.0117(5)
C13 0.0198(5) 0.0179(5) 0.0201(6) 0.0006(4) -0.0069(5) -0.0060(4)
C14 0.0198(5) 0.0196(6) 0.0215(6) 0.0016(5) -0.0051(5) -0.0073(5)
C15 0.0169(5) 0.0228(6) 0.0196(6) 0.0005(5) -0.0062(4) -0.0062(4)
C16 0.0367(7) 0.0242(6) 0.0281(7) -0.0067(5) -0.0129(6) -0.0057(5)
C17 0.0686(11) 0.0390(8) 0.0290(8) -0.0076(6) -0.0207(8) -0.0096(8)
C18 0.0214(6) 0.0192(6) 0.0171(5) 0.0004(4) -0.0067(4) -0.0089(4)
C19 0.0191(5) 0.0230(6) 0.0277(6) 0.0049(5) -0.0107(5) -0.0062(5)
C20 0.0271(6) 0.0292(7) 0.0301(7) 0.0031(5) -0.0131(5) -0.0113(5)
C21 0.0218(6) 0.0291(6) 0.0185(6) 0.0043(5) -0.0071(5) -0.0125(5)
C22 0.0407(7) 0.0286(7) 0.0191(6) 0.0022(5) -0.0127(5) -0.0137(6)
O1 0.0280(4) 0.0201(4) 0.0157(4) 0.0038(3) -0.0072(3) -0.0124(3)
O2 0.0325(5) 0.0208(4) 0.0251(5) 0.0014(4) -0.0107(4) -0.0074(4)
O3 0.0316(5) 0.0237(4) 0.0196(4) -0.0016(3) -0.0096(4) -0.0072(4)
O4 0.0311(5) 0.0274(5) 0.0305(5) 0.0131(4) -0.0166(4) -0.0162(4)
O5 0.0187(4) 0.0212(4) 0.0239(4) 0.0057(3) -0.0088(3) -0.0081(3)
O6 0.0372(5) 0.0288(5) 0.0186(4) 0.0029(4) -0.0108(4) -0.0174(4)

loop_
_atom_type_symbol
_atom_type_description
_atom_type_scat_dispersion_real
_atom_type_scat_dispersion_imag
_atom_type_scat_source
C C 0.0181 0.0091 'International Tables Vol C Tables 4.2.6.8 and 6.1.1.4'
H H 0.0000 0.0000 'International Tables Vol C Tables 4.2.6.8 and 6.1.1.4'
O O 0.0492 0.0322 'International Tables Vol C Tables 4.2.6.8 and 6.1.1.4'

loop_
_geom_angle_atom_site_label_1
_geom_angle_atom_site_label_2
_geom_angle_atom_site_label_3
_geom_angle
O1 C1 C2 103.24(8)
O1 C1 C14 108.54(9)
C2 C1 C14 112.69(10)
O1 C1 C6 108.29(9)
C2 C1 C6 110.00(9)
C14 C1 C6 113.47(9)
C1 C2 C3 114.50(9)
C1 C2 H2A 108.6
C3 C2 H2A 108.6
C1 C2 H2B 108.6
C3 C2 H2B 108.6
H2A C2 H2B 107.6
C18 C3 C15 105.20(9)
C18 C3 C2 113.34(9)
C15 C3 C2 107.86(9)
C18 C3 C4 109.79(9)
C15 C3 C4 109.92(9)
C2 C3 C4 110.55(9)
C5 C4 C3 110.85(9)
C5 C4 H4A 109.5
C3 C4 H4A 109.5
C5 C4 H4B 109.5
C3 C4 H4B 109.5
H4A C4 H4B 108.1
C21 C5 C4 122.21(11)
C21 C5 C6 124.15(11)
C4 C5 C6 113.65(9)
C5 C6 C7 115.82(9)
C5 C6 C1 110.46(9)
C7 C6 C1 109.77(9)
C5 C6 H6 106.8
C7 C6 H6 106.8
C1 C6 H6 106.8
C8 C7 C6 110.09(9)
C8 C7 H7A 109.6
C6 C7 H7A 109.6
C8 C7 H7B 109.6
C6 C7 H7B 109.6
H7A C7 H7B 108.2
C9 C8 C13 118.30(11)
C9 C8 C7 120.95(10)
C13 C8 C7 120.74(11)
C8 C9 C10 121.95(11)
C8 C9 H9 119.0
C10 C9 H9 119.0
O6 C10 C9 115.39(10)
O6 C10 C11 125.11(11)
C9 C10 C11 119.48(11)
C12 C11 C10 119.00(11)
C12 C11 H11 120.5
C10 C11 H11 120.5
C11 C12 C13 121.20(11)
C11 C12 H12 119.4
C13 C12 H12 119.4
O1 C13 C12 116.83(10)
O1 C13 C8 123.11(10)
C12 C13 C8 120.05(11)
C1 C14 H14A 109.5
C1 C14 H14B 109.5
H14A C14 H14B 109.5
C1 C14 H14C 109.5
H14A C14 H14C 109.5
H14B C14 H14C 109.5
O2 C15 O3 124.93(11)
O2 C15 C3 125.07(11)
O3 C15 C3 110.00(9)
O3 C16 C17 107.53(11)
O3 C16 H16A 110.2
C17 C16 H16A 110.2
O3 C16 H16B 110.2
C17 C16 H16B 110.2
H16A C16 H16B 108.5
C16 C17 H17A 109.5
C16 C17 H17B 109.5
H17A C17 H17B 109.5
C16 C17 H17C 109.5
H17A C17 H17C 109.5
H17B C17 H17C 109.5
O4 C18 O5 124.78(10)
O4 C18 C3 125.64(10)
O5 C18 C3 109.56(9)
O5 C19 C20 110.38(10)
O5 C19 H19A 109.6
C20 C19 H19A 109.6
O5 C19 H19B 109.6
C20 C19 H19B 109.6
H19A C19 H19B 108.1
C19 C20 H20A 109.5
C19 C20 H20B 109.5
H20A C20 H20B 109.5
C19 C20 H20C 109.5
H20A C20 H20C 109.5
H20B C20 H20C 109.5
C5 C21 H21A 120.0
C5 C21 H21B 120.0
H21A C21 H21B 120.0
O6 C22 H22A 109.5
O6 C22 H22B 109.5
H22A C22 H22B 109.5
O6 C22 H22C 109.5
H22A C22 H22C 109.5
H22B C22 H22C 109.5
C13 O1 C1 116.29(8)
C15 O3 C16 115.62(9)
C18 O5 C19 116.20(9)
C10 O6 C22 116.32(9)

loop_
_geom_bond_atom_site_label_1
_geom_bond_atom_site_label_2
_geom_bond_distance
C1 O1 1.4570(13)
C1 C2 1.5258(16)
C1 C14 1.5265(15)
C1 C6 1.5439(15)
C2 C3 1.5437(15)
C2 H2A 0.9900
C2 H2B 0.9900
C3 C18 1.5346(15)
C3 C15 1.5387(16)
C3 C4 1.5479(15)
C4 C5 1.5077(17)
C4 H4A 0.9900
C4 H4B 0.9900
C5 C21 1.3242(17)
C5 C6 1.5120(15)
C6 C7 1.5177(16)
C6 H6 1.0000
C7 C8 1.5096(16)
C7 H7A 0.9900
C7 H7B 0.9900
C8 C9 1.3845(18)
C8 C13 1.3993(16)
C9 C10 1.3892(17)
C9 H9 0.9500
C10 O6 1.3709(15)
C10 C11 1.3942(17)
C11 C12 1.3882(18)
C11 H11 0.9500
C12 C13 1.3884(16)
C12 H12 0.9500
C13 O1 1.3833(15)
C14 H14A 0.9800
C14 H14B 0.9800
C14 H14C 0.9800
C15 O2 1.1999(14)
C15 O3 1.3376(14)
C16 O3 1.4573(15)
C16 C17 1.4994(19)
C16 H16A 0.9900
C16 H16B 0.9900
C17 H17A 0.9800
C17 H17B 0.9800
C17 H17C 0.9800
C18 O4 1.2007(14)
C18 O5 1.3357(14)
C19 O5 1.4572(13)
C19 C20 1.5069(18)
C19 H19A 0.9900
C19 H19B 0.9900
C20 H20A 0.9800
C20 H20B 0.9800
C20 H20C 0.9800
C21 H21A 0.9500
C21 H21B 0.9500
C22 O6 1.4269(14)
C22 H22A 0.9800
C22 H22B 0.9800
C22 H22C 0.9800
